data_7105282
loop_
_publ_author_name
'Pan, Xiang-Qiang'
'Zou, Jian-Ping'
'Zhang, Guang-Liang'
'Zhang, Wei'

_publ_section_title
;
 Manganese(III)-mediated direct phosphonation of arylalkenes and
 arylalkynes.
;
_journal_issue 10
_journal_name_full 'Chemical communications (Cambridge, England)'
_journal_page_first 1721
_journal_page_last 1723
_journal_paper_doi 10.1039/b925951a
_journal_volume 46
_journal_year 2010
_chemical_formula_moiety 'C17 H15 O4 P, H2 O'
_chemical_formula_sum 'C17 H17 O5 P'
_chemical_formula_weight 332.28
_chemical_name_systematic
;
?
;
_space_group_IT_number 4
_symmetry_cell_setting monoclinic
_symmetry_Int_Tables_number 4
_symmetry_space_group_name_Hall 'P 2yb'
_symmetry_space_group_name_H-M 'P 1 21 1'
_atom_sites_solution_hydrogens geom
_atom_sites_solution_primary direct
_atom_sites_solution_secondary difmap
_audit_creation_method SHELXL-97
_cell_angle_alpha 90.00
_cell_angle_beta 103.992(8)
_cell_angle_gamma 90.00
_cell_formula_units_Z 2
_cell_length_a 10.723(4)
_cell_length_b 7.421(2)
_cell_length_c 10.609(4)
_cell_measurement_reflns_used 3174
_cell_measurement_temperature 293(2)
_cell_measurement_theta_max 25.3
_cell_measurement_theta_min 3.1
_cell_volume 819.1(5)
_computing_cell_refinement CrystalClear
_computing_data_collection CrystalClear
_computing_data_reduction CrystalStructure
_computing_publication_material 'CrystalStructure 3.8'
_computing_structure_refinement CRYSTALS
_computing_structure_solution SIR92
_diffrn_ambient_temperature 293(2)
_diffrn_detector_area_resol_mean 7.31
_diffrn_measured_fraction_theta_full 0.995
_diffrn_measured_fraction_theta_max 0.995
_diffrn_measurement_device_type 'Rigaku Mercury'
_diffrn_measurement_method \w
_diffrn_radiation_monochromator graphite
_diffrn_radiation_source 'fine-focus sealed tube'
_diffrn_radiation_type MoK\a
_diffrn_radiation_wavelength 0.71070
_diffrn_reflns_av_R_equivalents 0.0308
_diffrn_reflns_av_sigmaI/netI 0.0383
_diffrn_reflns_limit_h_max 12
_diffrn_reflns_limit_h_min -11
_diffrn_reflns_limit_k_max 8
_diffrn_reflns_limit_k_min -8
_diffrn_reflns_limit_l_max 12
_diffrn_reflns_limit_l_min -12
_diffrn_reflns_number 7874
_diffrn_reflns_theta_full 25.34
_diffrn_reflns_theta_max 25.34
_diffrn_reflns_theta_min 3.10
_exptl_absorpt_coefficient_mu 0.190
_exptl_absorpt_correction_T_max 0.910
_exptl_absorpt_correction_T_min 0.728
_exptl_absorpt_correction_type multi-scan
_exptl_absorpt_process_details 'Jacobson, R. (1998) Private communication'
_exptl_crystal_colour yellow
_exptl_crystal_density_diffrn 1.347
_exptl_crystal_density_method 'not measured'
_exptl_crystal_description block
_exptl_crystal_F_000 348
_exptl_crystal_size_max 0.57
_exptl_crystal_size_mid 0.33
_exptl_crystal_size_min 0.25
_refine_diff_density_max 0.165
_refine_diff_density_min -0.175
_refine_diff_density_rms 0.035
_refine_ls_abs_structure_details 'Flack H D (1983), Acta Cryst. A39, 876-881'
_refine_ls_abs_structure_Flack 0.16(12)
_refine_ls_extinction_coef 0.019(3)
_refine_ls_extinction_expression Fc^*^=kFc[1+0.001xFc^2^\l^3^/sin(2\q)]^-1/4^
_refine_ls_extinction_method SHELXL
_refine_ls_goodness_of_fit_ref 1.073
_refine_ls_hydrogen_treatment mixed
_refine_ls_matrix_type full
_refine_ls_number_parameters 220
_refine_ls_number_reflns 2904
_refine_ls_number_restraints 1
_refine_ls_restrained_S_all 1.073
_refine_ls_R_factor_all 0.0539
_refine_ls_R_factor_gt 0.0431
_refine_ls_shift/su_max 0.000
_refine_ls_shift/su_mean 0.000
_refine_ls_structure_factor_coef Fsqd
_refine_ls_weighting_details 'calc w=1/[\s^2^(Fo^2^)+(0.0395P)^2^+0.1491P] where P=(Fo^2^+2Fc^2^)/3'
_refine_ls_weighting_scheme calc
_refine_ls_wR_factor_gt 0.0881
_refine_ls_wR_factor_ref 0.0935
_reflns_number_gt 2501
_reflns_number_total 2904
_reflns_threshold_expression >2sigma(I)
_cod_data_source_file b925951a.txt
_cod_data_source_block shelxl2
_cod_original_sg_symbol_H-M 'P 21 '
_cod_database_code 7105282

loop_
_symmetry_equiv_pos_as_xyz
'x, y, z'
'-x, y+1/2, -z'

loop_
_atom_site_label
_atom_site_type_symbol
_atom_site_fract_x
_atom_site_fract_y
_atom_site_fract_z
_atom_site_U_iso_or_equiv
_atom_site_adp_type
_atom_site_occupancy
_atom_site_symmetry_multiplicity
_atom_site_calc_flag
_atom_site_refinement_flags
_atom_site_disorder_assembly
_atom_site_disorder_group
P1 P 0.77031(6) 0.33946(11) 0.07678(6) 0.0400(2) Uani 1 1 d . . .
O1 O 0.64200(18) 0.2593(3) 0.04007(19) 0.0487(5) Uani 1 1 d . . .
O2 O 0.7782(2) 0.5432(3) 0.04466(19) 0.0550(6) Uani 1 1 d . . .
O3 O 0.86744(19) 0.2556(3) 0.00446(19) 0.0523(6) Uani 1 1 d . . .
O4 O 1.06983(17) 0.3095(4) 0.24931(19) 0.0626(7) Uani 1 1 d . . .
O5 O 0.5973(3) 0.8986(5) 0.1212(4) 0.0927(11) Uani 1 1 d . . .
H5A H 0.607(4) 1.003(8) 0.102(5) 0.11(2) Uiso 1 1 d . . .
H5B H 0.537(4) 0.855(7) 0.068(4) 0.111(17) Uiso 1 1 d . . .
C1 C 0.7221(4) 0.6102(5) -0.0842(3) 0.0691(11) Uani 1 1 d . . .
H1A H 0.6479 0.5394 -0.1234 0.104 Uiso 1 1 calc R . .
H1B H 0.7840 0.6023 -0.1360 0.104 Uiso 1 1 calc R . .
H1C H 0.6970 0.7337 -0.0790 0.104 Uiso 1 1 calc R . .
C2 C 0.8784(4) 0.0627(5) -0.0040(4) 0.0748(11) Uani 1 1 d . . .
H2A H 0.8354 0.0063 0.0551 0.112 Uiso 1 1 calc R . .
H2B H 0.9675 0.0292 0.0181 0.112 Uiso 1 1 calc R . .
H2C H 0.8395 0.0242 -0.0910 0.112 Uiso 1 1 calc R . .
C3 C 0.8428(2) 0.3294(4) 0.2466(2) 0.0377(6) Uani 1 1 d . . .
C4 C 0.9843(2) 0.3142(4) 0.3051(3) 0.0433(7) Uani 1 1 d . . .
C5 C 0.9993(2) 0.3057(4) 0.4489(2) 0.0429(7) Uani 1 1 d . . .
C6 C 1.1071(3) 0.2983(4) 0.5481(3) 0.0518(8) Uani 1 1 d . . .
H6 H 1.1882 0.2936 0.5313 0.062 Uiso 1 1 calc R . .
C7 C 1.0931(3) 0.2980(5) 0.6752(3) 0.0579(9) Uani 1 1 d . . .
H7 H 1.1653 0.2941 0.7444 0.069 Uiso 1 1 calc R . .
C8 C 0.9724(3) 0.3034(5) 0.6981(3) 0.0599(9) Uani 1 1 d . . .
H8 H 0.9640 0.3006 0.7832 0.072 Uiso 1 1 calc R . .
C9 C 0.8619(3) 0.3129(5) 0.5961(3) 0.0528(8) Uani 1 1 d . . .
H9 H 0.7806 0.3187 0.6125 0.063 Uiso 1 1 calc R . .
C10 C 0.8768(2) 0.3134(4) 0.4713(2) 0.0406(7) Uani 1 1 d . . .
C11 C 0.7812(2) 0.3296(4) 0.3438(2) 0.0370(6) Uani 1 1 d . . .
C12 C 0.6433(2) 0.3523(5) 0.3366(2) 0.0412(6) Uani 1 1 d . . .
C13 C 0.5788(3) 0.5025(4) 0.2738(3) 0.0482(8) Uani 1 1 d . . .
H13 H 0.6218 0.5849 0.2334 0.058 Uiso 1 1 calc R . .
C14 C 0.4508(3) 0.5283(5) 0.2719(3) 0.0596(9) Uani 1 1 d . . .
H14 H 0.4075 0.6283 0.2298 0.072 Uiso 1 1 calc R . .
C15 C 0.3873(3) 0.4083(6) 0.3312(3) 0.0656(11) Uani 1 1 d . . .
H15 H 0.3011 0.4267 0.3295 0.079 Uiso 1 1 calc R . .
C16 C 0.4497(3) 0.2619(6) 0.3928(3) 0.0658(10) Uani 1 1 d . . .
H16 H 0.4055 0.1800 0.4322 0.079 Uiso 1 1 calc R . .
C17 C 0.5793(3) 0.2331(5) 0.3976(3) 0.0579(9) Uani 1 1 d . . .
H17 H 0.6220 0.1341 0.4417 0.069 Uiso 1 1 calc R . .

loop_
_atom_site_aniso_label
_atom_site_aniso_U_11
_atom_site_aniso_U_22
_atom_site_aniso_U_33
_atom_site_aniso_U_23
_atom_site_aniso_U_13
_atom_site_aniso_U_12
P1 0.0450(4) 0.0415(4) 0.0345(3) 0.0002(4) 0.0113(3) -0.0017(4)
O1 0.0423(11) 0.0537(12) 0.0477(12) -0.0015(10) 0.0064(9) -0.0064(9)
O2 0.0790(15) 0.0398(12) 0.0421(11) 0.0077(9) 0.0067(10) -0.0058(11)
O3 0.0580(13) 0.0574(13) 0.0478(12) -0.0038(10) 0.0249(10) 0.0022(10)
O4 0.0403(10) 0.096(2) 0.0554(12) -0.0008(14) 0.0192(9) -0.0007(13)
O5 0.0691(18) 0.065(2) 0.126(3) 0.0185(18) -0.0115(18) -0.0094(14)
C1 0.097(3) 0.062(2) 0.045(2) 0.0185(17) 0.0108(19) -0.0042(19)
C2 0.088(3) 0.063(2) 0.079(3) -0.003(2) 0.032(2) 0.019(2)
C3 0.0382(13) 0.0396(14) 0.0363(13) 0.0030(15) 0.0107(10) 0.0015(16)
C4 0.0390(14) 0.0487(19) 0.0436(14) 0.0032(15) 0.0126(12) 0.0016(15)
C5 0.0432(14) 0.043(2) 0.0425(15) 0.0028(14) 0.0103(12) 0.0014(14)
C6 0.0423(15) 0.056(2) 0.0543(18) 0.0027(16) 0.0072(13) 0.0053(15)
C7 0.0589(19) 0.061(2) 0.0456(17) 0.0031(16) -0.0031(14) 0.0021(17)
C8 0.076(2) 0.065(3) 0.0348(15) 0.0024(16) 0.0055(14) -0.0016(19)
C9 0.0541(16) 0.067(2) 0.0400(15) 0.0042(17) 0.0155(13) 0.0021(18)
C10 0.0396(13) 0.0424(19) 0.0388(14) 0.0070(14) 0.0073(11) 0.0006(14)
C11 0.0370(12) 0.0353(14) 0.0394(13) 0.0026(15) 0.0107(10) 0.0007(15)
C12 0.0396(13) 0.0517(17) 0.0342(13) -0.0022(15) 0.0129(11) -0.0024(16)
C13 0.0417(16) 0.057(2) 0.0468(17) 0.0006(15) 0.0122(13) 0.0025(15)
C14 0.0430(17) 0.076(2) 0.058(2) -0.0035(18) 0.0083(15) 0.0158(18)
C15 0.0367(16) 0.110(3) 0.050(2) -0.018(2) 0.0107(15) -0.0017(19)
C16 0.049(2) 0.098(3) 0.056(2) 0.000(2) 0.0255(16) -0.020(2)
C17 0.053(2) 0.070(2) 0.0537(19) 0.0104(17) 0.0194(15) -0.0063(17)

loop_
_atom_type_symbol
_atom_type_description
_atom_type_scat_dispersion_real
_atom_type_scat_dispersion_imag
_atom_type_scat_source
C C 0.0033 0.0016 'International Tables Vol C Tables 4.2.6.8 and 6.1.1.4'
H H 0.0000 0.0000 'International Tables Vol C Tables 4.2.6.8 and 6.1.1.4'
O O 0.0106 0.0060 'International Tables Vol C Tables 4.2.6.8 and 6.1.1.4'
P P 0.1023 0.0942 'International Tables Vol C Tables 4.2.6.8 and 6.1.1.4'

loop_
_geom_angle_atom_site_label_1
_geom_angle_atom_site_label_2
_geom_angle_atom_site_label_3
_geom_angle
_geom_angle_site_symmetry_1
_geom_angle_site_symmetry_3
_geom_angle_publ_flag
O1 P1 O2 115.72(12) . . ?
O1 P1 O3 113.73(13) . . ?
O2 P1 O3 101.62(13) . . ?
O1 P1 C3 113.85(12) . . ?
O2 P1 C3 103.20(13) . . ?
O3 P1 C3 107.44(12) . . ?
C1 O2 P1 120.7(2) . . ?
C2 O3 P1 120.0(2) . . ?
H5A O5 H5B 109(5) . . ?
O2 C1 H1A 109.5 . . ?
O2 C1 H1B 109.5 . . ?
H1A C1 H1B 109.5 . . ?
O2 C1 H1C 109.5 . . ?
H1A C1 H1C 109.5 . . ?
H1B C1 H1C 109.5 . . ?
O3 C2 H2A 109.5 . . ?
O3 C2 H2B 109.5 . . ?
H2A C2 H2B 109.5 . . ?
O3 C2 H2C 109.5 . . ?
H2A C2 H2C 109.5 . . ?
H2B C2 H2C 109.5 . . ?
C11 C3 C4 108.4(2) . . ?
C11 C3 P1 126.64(18) . . ?
C4 C3 P1 124.90(18) . . ?
O4 C4 C5 126.3(2) . . ?
O4 C4 C3 127.8(2) . . ?
C5 C4 C3 105.9(2) . . ?
C6 C5 C10 121.9(2) . . ?
C6 C5 C4 130.6(3) . . ?
C10 C5 C4 107.4(2) . . ?
C5 C6 C7 118.5(3) . . ?
C5 C6 H6 120.7 . . ?
C7 C6 H6 120.7 . . ?
C8 C7 C6 119.9(3) . . ?
C8 C7 H7 120.1 . . ?
C6 C7 H7 120.1 . . ?
C7 C8 C9 121.5(3) . . ?
C7 C8 H8 119.3 . . ?
C9 C8 H8 119.3 . . ?
C10 C9 C8 118.1(3) . . ?
C10 C9 H9 120.9 . . ?
C8 C9 H9 120.9 . . ?
C9 C10 C5 120.0(2) . . ?
C9 C10 C11 131.4(2) . . ?
C5 C10 C11 108.6(2) . . ?
C3 C11 C12 129.1(2) . . ?
C3 C11 C10 109.6(2) . . ?
C12 C11 C10 121.2(2) . . ?
C17 C12 C13 119.6(3) . . ?
C17 C12 C11 120.8(3) . . ?
C13 C12 C11 119.5(3) . . ?
C14 C13 C12 119.6(3) . . ?
C14 C13 H13 120.2 . . ?
C12 C13 H13 120.2 . . ?
C15 C14 C13 120.5(3) . . ?
C15 C14 H14 119.8 . . ?
C13 C14 H14 119.8 . . ?
C16 C15 C14 120.1(3) . . ?
C16 C15 H15 119.9 . . ?
C14 C15 H15 119.9 . . ?
C15 C16 C17 120.7(3) . . ?
C15 C16 H16 119.6 . . ?
C17 C16 H16 119.6 . . ?
C12 C17 C16 119.4(3) . . ?
C12 C17 H17 120.3 . . ?
C16 C17 H17 120.3 . . ?

loop_
_geom_bond_atom_site_label_1
_geom_bond_atom_site_label_2
_geom_bond_distance
_geom_bond_site_symmetry_2
_geom_bond_publ_flag
P1 O1 1.463(2) . ?
P1 O2 1.557(2) . ?
P1 O3 1.564(2) . ?
P1 C3 1.783(2) . ?
O2 C1 1.443(4) . ?
O3 C2 1.440(4) . ?
O4 C4 1.206(3) . ?
O5 H5A 0.81(6) . ?
O5 H5B 0.82(5) . ?
C1 H1A 0.9600 . ?
C1 H1B 0.9600 . ?
C1 H1C 0.9600 . ?
C2 H2A 0.9600 . ?
C2 H2B 0.9600 . ?
C2 H2C 0.9600 . ?
C3 C11 1.353(3) . ?
C3 C4 1.498(3) . ?
C4 C5 1.496(4) . ?
C5 C6 1.364(4) . ?
C5 C10 1.392(4) . ?
C6 C7 1.392(4) . ?
C6 H6 0.9300 . ?
C7 C8 1.374(4) . ?
C7 H7 0.9300 . ?
C8 C9 1.400(4) . ?
C8 H8 0.9300 . ?
C9 C10 1.372(4) . ?
C9 H9 0.9300 . ?
C10 C11 1.491(3) . ?
C11 C12 1.471(3) . ?
C12 C17 1.373(4) . ?
C12 C13 1.393(4) . ?
C13 C14 1.382(4) . ?
C13 H13 0.9300 . ?
C14 C15 1.364(5) . ?
C14 H14 0.9300 . ?
C15 C16 1.357(5) . ?
C15 H15 0.9300 . ?
C16 C17 1.395(4) . ?
C16 H16 0.9300 . ?
C17 H17 0.9300 . ?

loop_
_geom_hbond_atom_site_label_D
_geom_hbond_atom_site_label_H
_geom_hbond_atom_site_label_A
_geom_hbond_distance_DH
_geom_hbond_distance_HA
_geom_hbond_distance_DA
_geom_hbond_angle_DHA
_geom_hbond_site_symmetry_A
O5 H5A O1 0.81(6) 2.08(6) 2.887(4) 174(5) 1_565
O5 H5B O1 0.82(5) 2.11(5) 2.908(4) 167(4) 2_655
C15 H15 O4 0.93 2.57 3.384(4) 146.2 1_455

loop_
_geom_torsion_atom_site_label_1
_geom_torsion_atom_site_label_2
_geom_torsion_atom_site_label_3
_geom_torsion_atom_site_label_4
_geom_torsion
_geom_torsion_site_symmetry_1
_geom_torsion_site_symmetry_2
_geom_torsion_site_symmetry_3
_geom_torsion_site_symmetry_4
_geom_torsion_publ_flag
O1 P1 O2 C1 -51.4(3) . . . . ?
O3 P1 O2 C1 72.3(3) . . . . ?
C3 P1 O2 C1 -176.4(2) . . . . ?
O1 P1 O3 C2 -47.4(3) . . . . ?
O2 P1 O3 C2 -172.5(2) . . . . ?
C3 P1 O3 C2 79.5(3) . . . . ?
O1 P1 C3 C11 -29.5(3) . . . . ?
O2 P1 C3 C11 96.8(3) . . . . ?
O3 P1 C3 C11 -156.4(3) . . . . ?
O1 P1 C3 C4 148.8(3) . . . . ?
O2 P1 C3 C4 -85.0(3) . . . . ?
O3 P1 C3 C4 21.9(3) . . . . ?
C11 C3 C4 O4 179.9(4) . . . . ?
P1 C3 C4 O4 1.4(5) . . . . ?
C11 C3 C4 C5 -0.1(3) . . . . ?
P1 C3 C4 C5 -178.6(2) . . . . ?
O4 C4 C5 C6 2.8(6) . . . . ?
C3 C4 C5 C6 -177.2(3) . . . . ?
O4 C4 C5 C10 -179.4(3) . . . . ?
C3 C4 C5 C10 0.6(3) . . . . ?
C10 C5 C6 C7 0.2(5) . . . . ?
C4 C5 C6 C7 177.7(3) . . . . ?
C5 C6 C7 C8 0.6(5) . . . . ?
C6 C7 C8 C9 -1.3(5) . . . . ?
C7 C8 C9 C10 1.2(5) . . . . ?
C8 C9 C10 C5 -0.4(5) . . . . ?
C8 C9 C10 C11 -177.1(3) . . . . ?
C6 C5 C10 C9 -0.2(5) . . . . ?
C4 C5 C10 C9 -178.3(3) . . . . ?
C6 C5 C10 C11 177.2(3) . . . . ?
C4 C5 C10 C11 -0.9(3) . . . . ?
C4 C3 C11 C12 176.2(3) . . . . ?
P1 C3 C11 C12 -5.4(5) . . . . ?
C4 C3 C11 C10 -0.4(3) . . . . ?
P1 C3 C11 C10 178.1(2) . . . . ?
C9 C10 C11 C3 177.8(3) . . . . ?
C5 C10 C11 C3 0.8(4) . . . . ?
C9 C10 C11 C12 1.0(6) . . . . ?
C5 C10 C11 C12 -176.0(3) . . . . ?
C3 C11 C12 C17 129.9(4) . . . . ?
C10 C11 C12 C17 -53.9(4) . . . . ?
C3 C11 C12 C13 -54.0(5) . . . . ?
C10 C11 C12 C13 122.1(3) . . . . ?
C17 C12 C13 C14 -1.0(4) . . . . ?
C11 C12 C13 C14 -177.1(3) . . . . ?
C12 C13 C14 C15 0.2(5) . . . . ?
C13 C14 C15 C16 0.0(5) . . . . ?
C14 C15 C16 C17 0.7(5) . . . . ?
C13 C12 C17 C16 1.7(4) . . . . ?
C11 C12 C17 C16 177.7(3) . . . . ?
C15 C16 C17 C12 -1.5(5) . . . . ?

loop_
_cod_related_entry_id
_cod_related_entry_database
_cod_related_entry_code
1 ChemSpider 30653183
